data_7228204
loop_
_publ_author_name
'Zhou, Yu-Peng'
'Wei, Zhang-Wen'
'Lin, Zhuo-Jia'
'Ling, Hui-Tao'
'Guo, Zhengang'
'Zhang, Mei'
'Lam, Chi-Keung'
'Ye, Bao-Hui'
'Chao, Hsiu-Yi'

_publ_section_title
;
 Diverse binding of important anions in 1-D tricopper anion coordination
 polymer (ACP) architectures
;
_journal_issue 17
_journal_name_full CrystEngComm
_journal_page_first 2349
_journal_paper_doi 10.1039/C7CE00087A
_journal_volume 19
_journal_year 2017
_chemical_formula_moiety '(C105 H88 Cu3 N4 O2 P6)(C4 H10 O)F'
_chemical_formula_sum 'C109 H98 Cu3 F N4 O3 P6'
_chemical_formula_weight 1907.35
_space_group_crystal_system monoclinic
_space_group_IT_number 13
_space_group_name_Hall '-P 2yc'
_space_group_name_H-M_alt 'P 1 2/c 1'
_symmetry_space_group_name_Hall '-P 2yc'
_symmetry_space_group_name_H-M 'P 1 2/c 1'
_atom_sites_solution_hydrogens geom
_audit_creation_method SHELXL-2014/7
_audit_update_record
;
2016-07-06 deposited with the CCDC.
2017-03-31 downloaded from the CCDC.
;
_cell_angle_alpha 90
_cell_angle_beta 91.90(3)
_cell_angle_gamma 90
_cell_formula_units_Z 4
_cell_length_a 19.431(4)
_cell_length_b 20.455(4)
_cell_length_c 25.426(5)
_cell_measurement_reflns_used 6792
_cell_measurement_temperature 110(2)
_cell_measurement_theta_max 26.73
_cell_measurement_theta_min 2.32
_cell_volume 10100(3)
_computing_cell_refinement 'Bruker XSCANS'
_computing_data_collection 'Bruker XSCANS'
_computing_data_reduction 'Bruker SHELXTL'
_computing_structure_refinement 'SHELXL-2014/7 (Sheldrick, 2014)'
_computing_structure_solution 'SHELXL-2014/7 (Sheldrick, 2014)'
_diffrn_ambient_temperature 110(2)
_diffrn_measured_fraction_theta_full 0.984
_diffrn_measured_fraction_theta_max 0.984
_diffrn_measurement_device_type 'CCD area detector'
_diffrn_measurement_method 'phi and omega scans'
_diffrn_radiation_type MoK\a
_diffrn_radiation_wavelength 0.71073
_diffrn_reflns_av_R_equivalents 0.0451
_diffrn_reflns_av_unetI/netI 0.0653
_diffrn_reflns_Laue_measured_fraction_full 0.984
_diffrn_reflns_Laue_measured_fraction_max 0.984
_diffrn_reflns_limit_h_max 23
_diffrn_reflns_limit_h_min -23
_diffrn_reflns_limit_k_max 11
_diffrn_reflns_limit_k_min -25
_diffrn_reflns_limit_l_max 31
_diffrn_reflns_limit_l_min -31
_diffrn_reflns_number 47089
_diffrn_reflns_point_group_measured_fraction_full 0.984
_diffrn_reflns_point_group_measured_fraction_max 0.984
_diffrn_reflns_theta_full 25.242
_diffrn_reflns_theta_max 25.999
_diffrn_reflns_theta_min 1.636
_diffrn_source 'fine-focus sealed tube'
_exptl_absorpt_coefficient_mu 0.774
_exptl_absorpt_correction_T_max 0.856
_exptl_absorpt_correction_T_min 0.830
_exptl_absorpt_correction_type multi-scan
_exptl_absorpt_process_details sadabs
_exptl_crystal_colour yellow
_exptl_crystal_density_diffrn 1.254
_exptl_crystal_description prism
_exptl_crystal_F_000 3960
_refine_diff_density_max 1.699
_refine_diff_density_min -0.665
_refine_diff_density_rms 0.087
_refine_ls_extinction_method none
_refine_ls_goodness_of_fit_ref 1.050
_refine_ls_hydrogen_treatment constr
_refine_ls_matrix_type full
_refine_ls_number_parameters 1135
_refine_ls_number_reflns 19542
_refine_ls_number_restraints 7
_refine_ls_restrained_S_all 1.050
_refine_ls_R_factor_all 0.0916
_refine_ls_R_factor_gt 0.0519
_refine_ls_shift/su_max 0.002
_refine_ls_shift/su_mean 0.000
_refine_ls_structure_factor_coef Fsqd
_refine_ls_weighting_details 'w=1/[\s^2^(Fo^2^)+(0.0841P)^2^] where P=(Fo^2^+2Fc^2^)/3'
_refine_ls_weighting_scheme calc
_refine_ls_wR_factor_gt 0.1371
_refine_ls_wR_factor_ref 0.1536
_reflns_Friedel_coverage 0.000
_reflns_number_gt 12719
_reflns_number_total 19542
_reflns_threshold_expression 'I > 2\s(I)'
_cod_data_source_file c7ce00087a2.cif
_cod_data_source_block 30
_cod_original_cell_volume 10100(4)
_cod_database_code 7228204
_shelx_shelxl_version_number 2014/7
_shelx_space_group_comment
;
The symmetry employed for this shelxl refinement is uniquely defined
by the following loop, which should always be used as a source of
symmetry information in preference to the above space-group names.
They are only intended as comments.
;

loop_
_space_group_symop_operation_xyz
'x, y, z'
'-x, y, -z+1/2'
'-x, -y, -z'
'x, -y, z-1/2'

loop_
_atom_site_label
_atom_site_type_symbol
_atom_site_fract_x
_atom_site_fract_y
_atom_site_fract_z
_atom_site_U_iso_or_equiv
_atom_site_adp_type
_atom_site_occupancy
_atom_site_site_symmetry_order
_atom_site_calc_flag
_atom_site_refinement_flags_posn
_atom_site_refinement_flags_adp
Cu1 Cu 1.25688(2) -0.25551(2) -0.00496(2) 0.02424(11) Uani 1 1 d . .
Cu2 Cu 1.34713(2) -0.26948(2) -0.07752(2) 0.02224(11) Uani 1 1 d . .
Cu3 Cu 1.21876(2) -0.26522(2) -0.10618(2) 0.02101(11) Uani 1 1 d . .
P1 P 1.33869(5) -0.25676(5) 0.06228(4) 0.0271(2) Uani 1 1 d . .
P2 P 1.44110(5) -0.27977(5) -0.02237(4) 0.0280(2) Uani 1 1 d . .
P3 P 1.38392(5) -0.25664(4) -0.16072(3) 0.0220(2) Uani 1 1 d . .
P4 P 1.23552(5) -0.24596(4) -0.19317(3) 0.0218(2) Uani 1 1 d . .
P5 P 1.10559(5) -0.27793(4) -0.09031(4) 0.0243(2) Uani 1 1 d . .
P6 P 1.14878(5) -0.27027(4) 0.02489(4) 0.0257(2) Uani 1 1 d . .
O1 O 1.2464(2) -0.68721(14) 0.05599(13) 0.0816(13) Uani 1 1 d . .
O2 O 1.40373(19) 0.14767(16) -0.17247(16) 0.0697(10) Uani 1 1 d . U
N1 N 1.2306(3) -0.67007(17) -0.03111(16) 0.0905(19) Uani 1 1 d . .
H1A H 1.2207 -0.6904 -0.0609 0.109 Uiso 1 1 calc R U
N2 N 1.2284(2) -0.77312(16) 0.00162(14) 0.0593(12) Uani 1 1 d . .
H2A H 1.2228 -0.7832 -0.0319 0.071 Uiso 1 1 calc R U
N3 N 1.2898(2) 0.13352(16) -0.14160(14) 0.0599(12) Uani 1 1 d . .
H3A H 1.2505 0.1550 -0.1418 0.072 Uiso 1 1 calc R U
N4 N 1.3406(2) 0.23650(18) -0.14518(19) 0.0715(14) Uani 1 1 d . .
H4A H 1.2990 0.2488 -0.1370 0.086 Uiso 1 1 calc R U
C1 C 1.4166(2) -0.30158(18) 0.04435(14) 0.0321(9) Uani 1 1 d . .
H1B H 1.4548 -0.2909 0.0696 0.039 Uiso 1 1 calc R U
H1C H 1.4079 -0.3492 0.0463 0.039 Uiso 1 1 calc R U
C2 C 1.32202(18) -0.21238(16) -0.20247(13) 0.0257(8) Uani 1 1 d . .
H2B H 1.3343 -0.2167 -0.2398 0.031 Uiso 1 1 calc R U
H2C H 1.3228 -0.1654 -0.1932 0.031 Uiso 1 1 calc R U
C3 C 1.09498(19) -0.31324(17) -0.02467(14) 0.0273(8) Uani 1 1 d . .
H3B H 1.0461 -0.3102 -0.0152 0.033 Uiso 1 1 calc R U
H3C H 1.1079 -0.3601 -0.0252 0.033 Uiso 1 1 calc R U
C4 C 1.27361(18) -0.34060(17) -0.06351(14) 0.0274(8) Uani 1 1 d . .
C5 C 1.26366(18) -0.39753(17) -0.05527(14) 0.0265(8) Uani 1 1 d . .
C6 C 1.27250(18) -0.18598(17) -0.06233(14) 0.0266(8) Uani 1 1 d . .
C7 C 1.27588(18) -0.13041(17) -0.07727(13) 0.0259(8) Uani 1 1 d . .
C34 C 1.32539(19) -0.29525(19) 0.12621(14) 0.0330(9) Uani 1 1 d . .
C35 C 1.3172(2) -0.3627(2) 0.12828(16) 0.0397(10) Uani 1 1 d . .
H35 H 1.3162 -0.3875 0.0967 0.048 Uiso 1 1 calc R U
C36 C 1.3103(2) -0.3941(2) 0.17643(19) 0.0524(12) Uani 1 1 d . .
H36 H 1.3054 -0.4402 0.1775 0.063 Uiso 1 1 calc R U
C37 C 1.3106(3) -0.3592(3) 0.22188(18) 0.0595(14) Uani 1 1 d . .
H37 H 1.3069 -0.3809 0.2547 0.071 Uiso 1 1 calc R U
C38 C 1.3163(3) -0.2915(3) 0.22007(17) 0.0574(13) Uani 1 1 d . .
H38 H 1.3145 -0.2667 0.2516 0.069 Uiso 1 1 calc R U
C39 C 1.3246(2) -0.2599(2) 0.17276(16) 0.0440(11) Uani 1 1 d . .
H39 H 1.3297 -0.2137 0.1720 0.053 Uiso 1 1 calc R U
C40 C 1.36931(19) -0.17483(17) 0.07856(14) 0.0303(8) Uani 1 1 d . .
C45 C 1.33093(19) -0.12202(18) 0.06030(15) 0.0332(9) Uani 1 1 d . .
H45 H 1.2890 -0.1293 0.0409 0.040 Uiso 1 1 calc R U
C44 C 1.3532(2) -0.05830(19) 0.07019(17) 0.0434(10) Uani 1 1 d . .
H44 H 1.3266 -0.0224 0.0573 0.052 Uiso 1 1 calc R U
C43 C 1.4135(2) -0.0474(2) 0.09854(17) 0.0433(11) Uani 1 1 d . .
H43 H 1.4286 -0.0040 0.1055 0.052 Uiso 1 1 calc R U
C42 C 1.4520(2) -0.0998(2) 0.11684(18) 0.0465(11) Uani 1 1 d . .
H42 H 1.4938 -0.0922 0.1363 0.056 Uiso 1 1 calc R U
C41 C 1.4308(2) -0.1626(2) 0.10728(16) 0.0415(10) Uani 1 1 d . .
H41 H 1.4579 -0.1981 0.1202 0.050 Uiso 1 1 calc R U
C52 C 1.4974(2) -0.3473(2) -0.03826(15) 0.0397(10) Uani 1 1 d . .
C57 C 1.5658(2) -0.3412(3) -0.05204(17) 0.0529(13) Uani 1 1 d . .
H57 H 1.5874 -0.2996 -0.0503 0.063 Uiso 1 1 calc R U
C56 C 1.6028(3) -0.3949(3) -0.0683(2) 0.088(2) Uani 1 1 d . .
H56 H 1.6494 -0.3897 -0.0776 0.105 Uiso 1 1 calc R U
C55 C 1.5730(4) -0.4548(3) -0.0710(2) 0.087(2) Uani 1 1 d . .
H55 H 1.5989 -0.4913 -0.0824 0.105 Uiso 1 1 calc R U
C54 C 1.5053(4) -0.4634(3) -0.0573(2) 0.0732(18) Uani 1 1 d . .
H54 H 1.4848 -0.5055 -0.0586 0.088 Uiso 1 1 calc R U
C53 C 1.4677(3) -0.4092(2) -0.04138(16) 0.0516(12) Uani 1 1 d . .
H53 H 1.4209 -0.4146 -0.0325 0.062 Uiso 1 1 calc R U
C46 C 1.49572(19) -0.20834(19) -0.01256(14) 0.0309(8) Uani 1 1 d . .
C47 C 1.4732(2) -0.14948(18) -0.03366(14) 0.0328(9) Uani 1 1 d . .
H47 H 1.4310 -0.1480 -0.0537 0.039 Uiso 1 1 calc R U
C48 C 1.5109(2) -0.0928(2) -0.02617(16) 0.0422(10) Uani 1 1 d . .
H48 H 1.4945 -0.0527 -0.0408 0.051 Uiso 1 1 calc R U
C49 C 1.5726(2) -0.0943(2) 0.00267(17) 0.0495(12) Uani 1 1 d . .
H49 H 1.5989 -0.0555 0.0075 0.059 Uiso 1 1 calc R U
C50 C 1.5953(2) -0.1518(3) 0.02403(17) 0.0525(12) Uani 1 1 d . .
H50 H 1.6379 -0.1527 0.0434 0.063 Uiso 1 1 calc R U
C51 C 1.5576(2) -0.2088(2) 0.01805(15) 0.0423(10) Uani 1 1 d . .
H51 H 1.5732 -0.2480 0.0345 0.051 Uiso 1 1 calc R U
C64 C 1.46307(18) -0.21007(17) -0.16755(13) 0.0258(8) Uani 1 1 d . .
C65 C 1.4653(2) -0.14524(18) -0.18373(15) 0.0343(9) Uani 1 1 d . .
H65 H 1.4246 -0.1248 -0.1974 0.041 Uiso 1 1 calc R U
C66 C 1.5267(2) -0.1100(2) -0.18015(18) 0.0476(11) Uani 1 1 d . .
H66 H 1.5274 -0.0655 -0.1910 0.057 Uiso 1 1 calc R U
C67 C 1.5860(2) -0.1392(2) -0.16099(16) 0.0427(11) Uani 1 1 d . .
H67 H 1.6276 -0.1148 -0.1584 0.051 Uiso 1 1 calc R U
C68 C 1.5851(2) -0.2030(2) -0.14574(16) 0.0401(10) Uani 1 1 d . .
H68 H 1.6264 -0.2232 -0.1329 0.048 Uiso 1 1 calc R U
C69 C 1.5244(2) -0.23867(19) -0.14877(15) 0.0328(9) Uani 1 1 d . .
H69 H 1.5245 -0.2831 -0.1379 0.039 Uiso 1 1 calc R U
C58 C 1.39790(17) -0.33280(17) -0.19650(14) 0.0251(8) Uani 1 1 d . .
C63 C 1.4118(2) -0.33325(19) -0.24920(15) 0.0349(9) Uani 1 1 d . .
H63 H 1.4173 -0.2932 -0.2675 0.042 Uiso 1 1 calc R U
C62 C 1.4177(2) -0.3920(2) -0.27560(17) 0.0454(11) Uani 1 1 d . .
H62 H 1.4272 -0.3921 -0.3120 0.054 Uiso 1 1 calc R U
C61 C 1.4100(2) -0.4495(2) -0.24985(19) 0.0455(11) Uani 1 1 d . .
H61 H 1.4138 -0.4897 -0.2683 0.055 Uiso 1 1 calc R U
C60 C 1.3968(2) -0.4498(2) -0.19709(19) 0.0495(12) Uani 1 1 d . .
H60 H 1.3923 -0.4901 -0.1790 0.059 Uiso 1 1 calc R U
C59 C 1.3899(2) -0.39162(18) -0.17037(16) 0.0381(10) Uani 1 1 d . .
H59 H 1.3797 -0.3919 -0.1341 0.046 Uiso 1 1 calc R U
C76 C 1.22946(17) -0.31644(16) -0.23752(14) 0.0249(8) Uani 1 1 d . .
C77 C 1.2364(2) -0.31095(19) -0.29125(15) 0.0354(9) Uani 1 1 d . .
H77 H 1.2453 -0.2693 -0.3062 0.042 Uiso 1 1 calc R U
C78 C 1.2307(2) -0.3648(2) -0.32339(17) 0.0452(11) Uani 1 1 d . .
H78 H 1.2352 -0.3604 -0.3603 0.054 Uiso 1 1 calc R U
C79 C 1.2185(2) -0.4254(2) -0.30175(18) 0.0467(11) Uani 1 1 d . .
H79 H 1.2154 -0.4629 -0.3238 0.056 Uiso 1 1 calc R U
C80 C 1.2109(2) -0.4319(2) -0.24906(18) 0.0476(11) Uani 1 1 d . .
H80 H 1.2015 -0.4736 -0.2345 0.057 Uiso 1 1 calc R U
C81 C 1.2169(2) -0.37724(17) -0.21637(16) 0.0376(10) Uani 1 1 d . .
H81 H 1.2122 -0.3819 -0.1795 0.045 Uiso 1 1 calc R U
C70 C 1.18097(18) -0.18477(16) -0.22640(13) 0.0246(8) Uani 1 1 d . .
C71 C 1.1953(2) -0.11874(17) -0.22110(14) 0.0309(9) Uani 1 1 d . .
H71 H 1.2357 -0.1053 -0.2020 0.037 Uiso 1 1 calc R U
C72 C 1.1514(2) -0.07152(18) -0.24342(15) 0.0365(9) Uani 1 1 d . .
H72 H 1.1618 -0.0264 -0.2394 0.044 Uiso 1 1 calc R U
C73 C 1.0932(2) -0.09087(19) -0.27123(15) 0.0372(10) Uani 1 1 d . .
H73 H 1.0634 -0.0589 -0.2868 0.045 Uiso 1 1 calc R U
C74 C 1.0774(2) -0.15620(19) -0.27679(16) 0.0379(10) Uani 1 1 d . .
H74 H 1.0368 -0.1691 -0.2958 0.045 Uiso 1 1 calc R U
C75 C 1.12095(19) -0.20318(18) -0.25456(14) 0.0305(8) Uani 1 1 d . .
H75 H 1.1099 -0.2482 -0.2585 0.037 Uiso 1 1 calc R U
C82 C 1.05674(18) -0.33809(17) -0.12963(14) 0.0273(8) Uani 1 1 d . .
C83 C 1.0792(2) -0.40221(19) -0.12899(16) 0.0396(10) Uani 1 1 d . .
H83 H 1.1195 -0.4135 -0.1089 0.047 Uiso 1 1 calc R U
C84 C 1.0442(2) -0.4501(2) -0.15698(17) 0.0461(11) Uani 1 1 d . .
H84 H 1.0609 -0.4937 -0.1566 0.055 Uiso 1 1 calc R U
C85 C 0.9850(2) -0.43477(19) -0.18552(16) 0.0428(11) Uani 1 1 d . .
H85 H 0.9604 -0.4680 -0.2043 0.051 Uiso 1 1 calc R U
C86 C 0.9614(2) -0.3717(2) -0.18694(19) 0.0513(12) Uani 1 1 d . .
H86 H 0.9204 -0.3609 -0.2065 0.062 Uiso 1 1 calc R U
C87 C 0.9981(2) -0.32317(19) -0.15928(17) 0.0436(11) Uani 1 1 d . .
H87 H 0.9824 -0.2792 -0.1609 0.052 Uiso 1 1 calc R U
C88 C 1.05299(18) -0.20409(17) -0.09279(14) 0.0270(8) Uani 1 1 d . .
C93 C 0.98816(19) -0.20062(19) -0.07125(16) 0.0353(9) Uani 1 1 d . .
H93 H 0.9692 -0.2380 -0.0549 0.042 Uiso 1 1 calc R U
C92 C 0.9514(2) -0.1428(2) -0.07370(16) 0.0399(10) Uani 1 1 d . .
H92 H 0.9077 -0.1403 -0.0582 0.048 Uiso 1 1 calc R U
C91 C 0.9780(2) -0.08830(19) -0.09872(16) 0.0375(10) Uani 1 1 d . .
H91 H 0.9521 -0.0489 -0.1009 0.045 Uiso 1 1 calc R U
C90 C 1.0416(2) -0.09182(18) -0.12023(15) 0.0333(9) Uani 1 1 d . .
H90 H 1.0600 -0.0548 -0.1375 0.040 Uiso 1 1 calc R U
C89 C 1.07929(19) -0.14961(17) -0.11675(14) 0.0286(8) Uani 1 1 d . .
H89 H 1.1238 -0.1515 -0.1311 0.034 Uiso 1 1 calc R U
C100 C 1.0959(2) -0.19944(17) 0.03906(14) 0.0306(8) Uani 1 1 d . .
C105 C 1.0329(2) -0.2052(2) 0.06282(17) 0.0437(11) Uani 1 1 d . .
H105 H 1.0187 -0.2468 0.0750 0.052 Uiso 1 1 calc R U
C104 C 0.9901(3) -0.1513(2) 0.06917(18) 0.0540(13) Uani 1 1 d . .
H104 H 0.9466 -0.1563 0.0848 0.065 Uiso 1 1 calc R U
C103 C 1.0113(3) -0.0912(2) 0.05262(18) 0.0510(12) Uani 1 1 d . .
H103 H 0.9827 -0.0542 0.0573 0.061 Uiso 1 1 calc R U
C102 C 1.0738(2) -0.08385(19) 0.02928(17) 0.0452(11) Uani 1 1 d . .
H102 H 1.0878 -0.0418 0.0179 0.054 Uiso 1 1 calc R U
C101 C 1.1164(2) -0.13753(17) 0.02229(15) 0.0351(9) Uani 1 1 d . .
H101 H 1.1594 -0.1322 0.0061 0.042 Uiso 1 1 calc R U
C94 C 1.13830(19) -0.32119(17) 0.08345(14) 0.0291(8) Uani 1 1 d . .
C95 C 1.1246(2) -0.38756(19) 0.08044(16) 0.0390(10) Uani 1 1 d . .
H95 H 1.1184 -0.4079 0.0470 0.047 Uiso 1 1 calc R U
C96 C 1.1200(2) -0.4244(2) 0.12589(19) 0.0522(12) Uani 1 1 d . .
H96 H 1.1110 -0.4699 0.1234 0.063 Uiso 1 1 calc R U
C97 C 1.1282(2) -0.3958(2) 0.17431(18) 0.0484(11) Uani 1 1 d . .
H97 H 1.1235 -0.4210 0.2054 0.058 Uiso 1 1 calc R U
C98 C 1.1435(2) -0.3302(2) 0.17767(17) 0.0466(11) Uani 1 1 d . .
H98 H 1.1505 -0.3104 0.2112 0.056 Uiso 1 1 calc R U
C99 C 1.1487(2) -0.2933(2) 0.13290(15) 0.0391(10) Uani 1 1 d . .
H99 H 1.1596 -0.2482 0.1358 0.047 Uiso 1 1 calc R U
C10 C 1.2540(2) -0.46658(17) -0.04812(15) 0.0308(9) Uani 1 1 d . .
C11 C 1.2436(3) -0.5082(2) -0.09119(18) 0.0631(15) Uani 1 1 d . .
H11 H 1.2440 -0.4909 -0.1258 0.076 Uiso 1 1 calc R U
C12 C 1.2330(3) -0.5740(2) -0.0840(2) 0.0674(16) Uani 1 1 d . .
H12 H 1.2219 -0.6007 -0.1137 0.081 Uiso 1 1 calc R U
C13 C 1.2380(3) -0.6023(2) -0.03423(17) 0.0583(14) Uani 1 1 d . .
C14 C 1.2418(2) -0.56121(19) 0.00762(17) 0.0477(12) Uani 1 1 d . .
H14 H 1.2394 -0.5786 0.0422 0.057 Uiso 1 1 calc R U
C15 C 1.2489(2) -0.49414(18) 0.00098(16) 0.0409(10) Uani 1 1 d . .
H15 H 1.2503 -0.4666 0.0311 0.049 Uiso 1 1 calc R U
C8 C 1.2371(3) -0.7087(2) 0.01272(17) 0.0491(12) Uani 1 1 d . .
C16 C 1.2274(2) -0.82548(17) 0.03691(16) 0.0365(9) Uani 1 1 d . .
C17 C 1.2213(2) -0.88738(18) 0.01508(17) 0.0408(10) Uani 1 1 d . .
H17 H 1.2216 -0.8924 -0.0221 0.049 Uiso 1 1 calc R U
C18 C 1.2147(2) -0.94216(18) 0.04681(19) 0.0406(10) Uani 1 1 d . .
H18 H 1.2097 -0.9843 0.0314 0.049 Uiso 1 1 calc R U
C19 C 1.2156(2) -0.93515(19) 0.10086(18) 0.0418(11) Uani 1 1 d . .
H19 H 1.2116 -0.9724 0.1229 0.050 Uiso 1 1 calc R U
C20 C 1.22217(19) -0.87372(18) 0.12255(17) 0.0370(10) Uani 1 1 d . .
H20 H 1.2227 -0.8689 0.1597 0.044 Uiso 1 1 calc R U
C21 C 1.2280(2) -0.81878(19) 0.09114(16) 0.0393(10) Uani 1 1 d . .
H21 H 1.2323 -0.7767 0.1067 0.047 Uiso 1 1 calc R U
C22 C 1.27931(19) -0.06354(16) -0.09509(13) 0.0261(8) Uani 1 1 d . .
C27 C 1.2216(2) -0.02405(19) -0.09821(16) 0.0394(10) Uani 1 1 d . .
H27 H 1.1782 -0.0410 -0.0886 0.047 Uiso 1 1 calc R U
C26 C 1.2265(3) 0.0404(2) -0.11528(18) 0.0525(13) Uani 1 1 d . .
H26 H 1.1862 0.0667 -0.1175 0.063 Uiso 1 1 calc R U
C25 C 1.2893(3) 0.0670(2) -0.12909(16) 0.0492(12) Uani 1 1 d . .
C24 C 1.3459(3) 0.0276(2) -0.12698(18) 0.0507(12) Uani 1 1 d . .
H24 H 1.3890 0.0443 -0.1374 0.061 Uiso 1 1 calc R U
C23 C 1.3413(2) -0.03590(18) -0.10990(16) 0.0381(10) Uani 1 1 d . .
H23 H 1.3818 -0.0619 -0.1081 0.046 Uiso 1 1 calc R U
C9 C 1.3528(3) 0.1698(2) -0.1546(2) 0.0607(14) Uani 1 1 d . U
C28 C 1.3924(3) 0.2843(2) -0.1484(2) 0.0652(16) Uani 1 1 d . .
C33 C 1.3815(3) 0.3400(3) -0.1203(3) 0.087(2) Uani 1 1 d . .
H33 H 1.3419 0.3426 -0.0994 0.104 Uiso 1 1 calc R U
C32 C 1.4256(4) 0.3925(3) -0.1211(3) 0.100(2) Uani 1 1 d . .
H32 H 1.4164 0.4304 -0.1009 0.120 Uiso 1 1 calc R U
C31 C 1.4817(4) 0.3901(3) -0.1504(3) 0.0826(19) Uani 1 1 d . .
H31 H 1.5127 0.4260 -0.1514 0.099 Uiso 1 1 calc R U
C30 C 1.4929(3) 0.3353(3) -0.1785(2) 0.0740(17) Uani 1 1 d . .
H30 H 1.5321 0.3333 -0.1999 0.089 Uiso 1 1 calc R U
C29 C 1.4488(3) 0.2814(3) -0.1772(3) 0.0708(16) Uani 1 1 d . .
H29 H 1.4587 0.2430 -0.1966 0.085 Uiso 1 1 calc R U
O1S O 1.2242(3) 0.06249(19) -0.29479(17) 0.0960(14) Uani 1 1 d . .
C106 C 1.3308(4) 0.0098(3) -0.2695(3) 0.104(2) Uani 1 1 d . .
H1SA H 1.3802 0.0176 -0.2636 0.157 Uiso 1 1 calc R U
H1SB H 1.3111 -0.0062 -0.2370 0.157 Uiso 1 1 calc R U
H1SC H 1.3239 -0.0230 -0.2973 0.157 Uiso 1 1 calc R U
C107 C 1.2961(3) 0.0721(3) -0.2858(2) 0.0769(17) Uani 1 1 d . .
H2SA H 1.3037 0.1054 -0.2579 0.092 Uiso 1 1 calc R U
H2SB H 1.3166 0.0886 -0.3184 0.092 Uiso 1 1 calc R U
C108 C 1.1898(4) 0.1162(3) -0.3142(3) 0.113(3) Uani 1 1 d . .
H4SA H 1.2080 0.1288 -0.3486 0.136 Uiso 1 1 calc R U
H4SB H 1.1962 0.1535 -0.2897 0.136 Uiso 1 1 calc R U
C109 C 1.1145(4) 0.0991(4) -0.3202(4) 0.131(3) Uani 1 1 d . .
H5SA H 1.0889 0.1370 -0.3340 0.197 Uiso 1 1 calc R U
H5SB H 1.1087 0.0623 -0.3446 0.197 Uiso 1 1 calc R U
H5SC H 1.0970 0.0870 -0.2858 0.197 Uiso 1 1 calc R U
F1 F 1.2099(2) 0.23242(15) -0.10636(14) 0.0967(12) Uani 1 1 d . .

loop_
_atom_site_aniso_label
_atom_site_aniso_U_11
_atom_site_aniso_U_22
_atom_site_aniso_U_33
_atom_site_aniso_U_23
_atom_site_aniso_U_13
_atom_site_aniso_U_12
Cu1 0.0248(2) 0.0276(2) 0.0202(2) 0.00088(18) -0.00092(18) -0.00386(18)
Cu2 0.0220(2) 0.0262(2) 0.0183(2) 0.00243(17) -0.00239(17) -0.00158(17)
Cu3 0.0204(2) 0.0217(2) 0.0206(2) 0.00203(17) -0.00264(17) -0.00122(16)
P1 0.0282(5) 0.0326(5) 0.0201(5) 0.0006(4) -0.0025(4) -0.0024(4)
P2 0.0259(5) 0.0360(5) 0.0216(5) 0.0031(4) -0.0047(4) 0.0042(4)
P3 0.0205(5) 0.0266(5) 0.0187(4) 0.0010(4) -0.0019(4) -0.0013(4)
P4 0.0218(5) 0.0234(4) 0.0198(5) 0.0018(4) -0.0039(4) -0.0014(4)
P5 0.0214(5) 0.0249(5) 0.0264(5) -0.0004(4) -0.0024(4) -0.0039(4)
P6 0.0276(5) 0.0253(5) 0.0244(5) -0.0004(4) 0.0026(4) -0.0046(4)
O1 0.178(4) 0.0292(17) 0.037(2) 0.0072(15) 0.000(2) -0.020(2)
O2 0.049(2) 0.058(2) 0.102(3) -0.007(2) -0.005(2) -0.0042(18)
N1 0.215(6) 0.022(2) 0.034(2) 0.0028(17) 0.005(3) -0.012(3)
N2 0.121(4) 0.0260(19) 0.030(2) 0.0044(15) 0.001(2) -0.009(2)
N3 0.103(4) 0.0282(19) 0.048(2) 0.0100(17) -0.012(2) 0.004(2)
N4 0.070(3) 0.046(2) 0.096(4) 0.038(2) -0.035(3) -0.024(2)
C1 0.038(2) 0.035(2) 0.0231(19) 0.0027(16) -0.0031(17) 0.0071(17)
C2 0.030(2) 0.0251(18) 0.0216(18) 0.0018(15) -0.0041(15) -0.0006(15)
C3 0.027(2) 0.0263(18) 0.029(2) -0.0001(15) 0.0029(16) -0.0066(15)
C4 0.028(2) 0.031(2) 0.0234(19) 0.0047(15) 0.0017(16) 0.0014(16)
C5 0.0203(19) 0.033(2) 0.026(2) 0.0024(16) -0.0037(15) 0.0029(15)
C6 0.023(2) 0.030(2) 0.027(2) 0.0012(16) -0.0023(15) -0.0055(15)
C7 0.028(2) 0.029(2) 0.0201(18) -0.0078(15) -0.0022(15) -0.0026(15)
C34 0.031(2) 0.046(2) 0.0219(19) 0.0027(17) -0.0057(16) -0.0027(18)
C35 0.038(2) 0.045(2) 0.036(2) 0.0087(19) -0.0008(19) -0.0035(19)
C36 0.047(3) 0.059(3) 0.051(3) 0.023(2) 0.000(2) -0.005(2)
C37 0.061(3) 0.088(4) 0.029(3) 0.023(3) 0.002(2) -0.004(3)
C38 0.062(3) 0.085(4) 0.025(2) -0.003(2) -0.004(2) -0.010(3)
C39 0.052(3) 0.055(3) 0.024(2) -0.0012(19) 0.000(2) -0.008(2)
C40 0.034(2) 0.033(2) 0.024(2) -0.0017(16) 0.0019(16) -0.0031(17)
C45 0.025(2) 0.039(2) 0.036(2) -0.0066(18) 0.0026(17) -0.0006(17)
C44 0.043(3) 0.035(2) 0.052(3) -0.007(2) 0.001(2) 0.0047(19)
C43 0.042(3) 0.040(2) 0.048(3) -0.010(2) 0.005(2) -0.012(2)
C42 0.032(2) 0.055(3) 0.053(3) -0.013(2) -0.003(2) -0.015(2)
C41 0.040(3) 0.045(2) 0.040(2) -0.0006(19) -0.006(2) 0.0008(19)
C52 0.044(3) 0.049(3) 0.025(2) 0.0023(18) -0.0081(18) 0.021(2)
C57 0.043(3) 0.075(3) 0.040(3) 0.011(2) 0.001(2) 0.027(2)
C56 0.087(5) 0.113(5) 0.063(4) 0.025(4) 0.019(3) 0.068(4)
C55 0.113(6) 0.095(5) 0.055(4) 0.007(3) 0.017(4) 0.077(4)
C54 0.115(5) 0.058(3) 0.046(3) -0.008(2) -0.019(3) 0.044(3)
C53 0.068(3) 0.058(3) 0.028(2) -0.001(2) -0.007(2) 0.026(2)
C46 0.022(2) 0.047(2) 0.023(2) 0.0013(17) -0.0025(15) -0.0028(17)
C47 0.026(2) 0.044(2) 0.028(2) -0.0021(17) -0.0057(16) -0.0032(17)
C48 0.045(3) 0.044(2) 0.038(2) -0.0020(19) 0.004(2) -0.006(2)
C49 0.041(3) 0.065(3) 0.043(3) -0.003(2) -0.002(2) -0.022(2)
C50 0.034(3) 0.085(4) 0.038(3) 0.000(2) -0.011(2) -0.016(2)
C51 0.037(2) 0.062(3) 0.028(2) 0.005(2) -0.0078(18) -0.005(2)
C64 0.023(2) 0.037(2) 0.0167(17) -0.0056(15) 0.0026(14) -0.0028(16)
C65 0.029(2) 0.038(2) 0.035(2) 0.0022(18) -0.0032(18) -0.0081(17)
C66 0.042(3) 0.049(3) 0.051(3) 0.002(2) -0.005(2) -0.018(2)
C67 0.028(2) 0.058(3) 0.042(3) -0.009(2) 0.0061(19) -0.018(2)
C68 0.023(2) 0.056(3) 0.041(2) -0.009(2) -0.0049(18) -0.0027(19)
C69 0.026(2) 0.042(2) 0.030(2) -0.0019(17) 0.0012(16) -0.0012(17)
C58 0.0184(19) 0.0309(19) 0.0258(19) -0.0025(15) -0.0039(15) 0.0014(15)
C63 0.036(2) 0.041(2) 0.028(2) -0.0002(17) -0.0001(17) 0.0040(18)
C62 0.039(3) 0.063(3) 0.033(2) -0.014(2) -0.0034(19) 0.015(2)
C61 0.030(2) 0.044(3) 0.062(3) -0.028(2) -0.001(2) 0.0027(19)
C60 0.058(3) 0.032(2) 0.059(3) -0.003(2) 0.005(2) 0.002(2)
C59 0.046(3) 0.032(2) 0.036(2) 0.0005(18) 0.0022(19) 0.0036(18)
C76 0.0201(19) 0.0299(19) 0.0241(19) -0.0016(15) -0.0081(15) 0.0025(14)
C77 0.035(2) 0.040(2) 0.031(2) -0.0025(18) 0.0018(18) -0.0044(18)
C78 0.049(3) 0.055(3) 0.032(2) -0.015(2) -0.004(2) -0.003(2)
C79 0.040(3) 0.045(3) 0.054(3) -0.026(2) -0.017(2) 0.010(2)
C80 0.062(3) 0.031(2) 0.048(3) -0.006(2) -0.019(2) 0.003(2)
C81 0.052(3) 0.028(2) 0.032(2) -0.0004(17) -0.0117(19) 0.0013(18)
C70 0.024(2) 0.0291(19) 0.0202(18) 0.0051(15) -0.0020(15) 0.0009(15)
C71 0.035(2) 0.0278(19) 0.030(2) -0.0012(16) -0.0068(17) 0.0002(16)
C72 0.045(3) 0.029(2) 0.035(2) 0.0041(17) -0.0008(19) 0.0062(18)
C73 0.038(2) 0.040(2) 0.033(2) 0.0050(18) -0.0085(18) 0.0134(18)
C74 0.033(2) 0.041(2) 0.039(2) 0.0014(19) -0.0156(18) 0.0031(18)
C75 0.031(2) 0.031(2) 0.029(2) -0.0019(16) -0.0075(17) 0.0019(16)
C82 0.027(2) 0.0280(19) 0.028(2) -0.0034(15) 0.0015(16) -0.0088(15)
C83 0.039(2) 0.035(2) 0.044(3) -0.0082(19) -0.008(2) 0.0015(18)
C84 0.058(3) 0.031(2) 0.049(3) -0.010(2) -0.006(2) -0.003(2)
C85 0.054(3) 0.036(2) 0.038(2) -0.0059(19) -0.005(2) -0.024(2)
C86 0.040(3) 0.046(3) 0.066(3) -0.009(2) -0.024(2) -0.013(2)
C87 0.047(3) 0.030(2) 0.053(3) -0.0015(19) -0.018(2) -0.0077(18)
C88 0.022(2) 0.0328(19) 0.0254(19) -0.0061(16) -0.0079(15) -0.0007(15)
C93 0.022(2) 0.042(2) 0.041(2) -0.0022(19) -0.0031(17) -0.0041(17)
C92 0.023(2) 0.055(3) 0.043(3) -0.011(2) -0.0006(18) 0.0065(19)
C91 0.034(2) 0.038(2) 0.040(2) -0.0121(18) -0.0109(19) 0.0120(18)
C90 0.035(2) 0.032(2) 0.033(2) -0.0029(17) -0.0092(18) 0.0027(17)
C89 0.025(2) 0.0304(19) 0.030(2) -0.0002(16) -0.0028(16) -0.0014(15)
C100 0.034(2) 0.0269(19) 0.030(2) -0.0017(16) 0.0000(17) 0.0003(16)
C105 0.046(3) 0.038(2) 0.048(3) 0.001(2) 0.011(2) 0.004(2)
C104 0.052(3) 0.060(3) 0.051(3) -0.003(2) 0.018(2) 0.013(2)
C103 0.065(3) 0.041(3) 0.048(3) -0.011(2) 0.003(2) 0.019(2)
C102 0.066(3) 0.031(2) 0.037(2) -0.0039(18) -0.012(2) 0.002(2)
C101 0.041(2) 0.032(2) 0.031(2) -0.0038(17) -0.0061(18) -0.0042(18)
C94 0.028(2) 0.0293(19) 0.031(2) 0.0021(16) 0.0079(17) -0.0003(15)
C95 0.048(3) 0.035(2) 0.033(2) 0.0037(18) -0.0014(19) -0.0057(19)
C96 0.063(3) 0.039(2) 0.054(3) 0.012(2) -0.003(2) -0.013(2)
C97 0.054(3) 0.051(3) 0.041(3) 0.018(2) 0.007(2) -0.003(2)
C98 0.058(3) 0.054(3) 0.028(2) 0.002(2) 0.006(2) 0.004(2)
C99 0.051(3) 0.037(2) 0.030(2) 0.0001(18) 0.0044(19) -0.0004(19)
C10 0.036(2) 0.0238(18) 0.032(2) 0.0057(16) -0.0005(17) 0.0002(16)
C11 0.127(5) 0.030(2) 0.033(3) 0.0094(19) 0.014(3) 0.004(3)
C12 0.116(5) 0.040(3) 0.046(3) -0.003(2) 0.003(3) 0.001(3)
C13 0.119(5) 0.025(2) 0.032(2) 0.0051(19) 0.007(3) -0.008(2)
C14 0.080(4) 0.031(2) 0.032(2) 0.0068(18) -0.003(2) -0.012(2)
C15 0.065(3) 0.024(2) 0.034(2) 0.0010(17) -0.002(2) -0.0041(19)
C8 0.085(4) 0.030(2) 0.033(3) 0.0058(19) 0.000(2) -0.008(2)
C16 0.045(3) 0.0240(19) 0.040(2) 0.0043(17) -0.0016(19) -0.0046(17)
C17 0.047(3) 0.031(2) 0.045(3) -0.0015(18) 0.002(2) 0.0013(18)
C18 0.031(2) 0.024(2) 0.067(3) 0.005(2) 0.004(2) 0.0028(16)
C19 0.028(2) 0.032(2) 0.066(3) 0.021(2) 0.002(2) 0.0002(17)
C20 0.030(2) 0.038(2) 0.042(2) 0.0152(19) -0.0037(18) -0.0062(17)
C21 0.041(3) 0.030(2) 0.046(3) 0.0022(18) -0.007(2) -0.0052(18)
C22 0.035(2) 0.0212(17) 0.0219(19) -0.0027(14) -0.0086(16) -0.0026(15)
C27 0.040(3) 0.037(2) 0.040(2) -0.0085(19) -0.0081(19) 0.0043(18)
C26 0.066(3) 0.040(3) 0.050(3) -0.010(2) -0.019(2) 0.028(2)
C25 0.084(4) 0.033(2) 0.030(2) 0.0021(18) -0.014(2) 0.000(2)
C24 0.068(3) 0.036(2) 0.048(3) 0.011(2) -0.002(2) -0.013(2)
C23 0.044(3) 0.032(2) 0.038(2) 0.0045(18) -0.0041(19) -0.0051(18)
C9 0.070(4) 0.043(3) 0.067(4) 0.013(2) -0.023(3) -0.008(3)
C28 0.110(5) 0.034(3) 0.052(3) 0.013(2) -0.001(3) -0.005(3)
C33 0.097(5) 0.044(3) 0.118(6) 0.015(3) -0.020(4) -0.012(3)
C32 0.093(5) 0.064(4) 0.140(7) 0.020(4) -0.019(5) -0.028(4)
C31 0.078(5) 0.055(4) 0.113(5) 0.026(4) -0.014(4) -0.010(3)
C30 0.086(4) 0.055(3) 0.079(4) 0.018(3) -0.035(3) -0.015(3)
C29 0.070(4) 0.050(3) 0.091(5) 0.022(3) -0.024(3) -0.011(3)
O1S 0.139(4) 0.064(3) 0.083(3) 0.004(2) -0.017(3) -0.009(3)
C106 0.136(7) 0.092(5) 0.086(5) -0.009(4) 0.016(5) 0.022(5)
C107 0.089(5) 0.080(4) 0.062(4) -0.006(3) 0.010(3) -0.009(4)
C108 0.144(8) 0.059(4) 0.134(7) 0.026(4) -0.028(6) 0.008(4)
C109 0.127(7) 0.087(5) 0.176(9) 0.036(5) -0.046(6) -0.006(5)
F1 0.142(4) 0.075(2) 0.073(2) -0.0006(18) 0.005(2) 0.019(2)

loop_
_atom_type_symbol
_atom_type_description
_atom_type_scat_dispersion_real
_atom_type_scat_dispersion_imag
_atom_type_scat_source
C C 0.0033 0.0016 'International Tables Vol C Tables 4.2.6.8 and 6.1.1.4'
H H 0.0000 0.0000 'International Tables Vol C Tables 4.2.6.8 and 6.1.1.4'
N N 0.0061 0.0033 'International Tables Vol C Tables 4.2.6.8 and 6.1.1.4'
O O 0.0106 0.0060 'International Tables Vol C Tables 4.2.6.8 and 6.1.1.4'
F F 0.0171 0.0103 'International Tables Vol C Tables 4.2.6.8 and 6.1.1.4'
P P 0.1023 0.0942 'International Tables Vol C Tables 4.2.6.8 and 6.1.1.4'
Cu Cu 0.3201 1.2651 'International Tables Vol C Tables 4.2.6.8 and 6.1.1.4'

loop_
_geom_angle_atom_site_label_1
_geom_angle_atom_site_label_2
_geom_angle_atom_site_label_3
_geom_angle
C6 Cu1 P6 119.02(10)
C6 Cu1 P1 114.77(10)
P6 Cu1 P1 111.96(4)
C6 Cu1 C4 92.09(13)
P6 Cu1 C4 105.36(9)
P1 Cu1 C4 111.17(9)
C6 Cu1 Cu2 57.13(10)
P6 Cu1 Cu2 150.73(3)
P1 Cu1 Cu2 93.47(3)
C4 Cu1 Cu2 49.52(9)
C6 Cu1 Cu3 53.96(10)
P6 Cu1 Cu3 94.71(4)
P1 Cu1 Cu3 151.99(3)
C4 Cu1 Cu3 50.51(9)
Cu2 Cu1 Cu3 58.60(2)
C4 Cu2 P3 118.70(10)
C4 Cu2 P2 111.83(10)
P3 Cu2 P2 108.30(4)
C4 Cu2 C6 92.91(13)
P3 Cu2 C6 107.01(9)
P2 Cu2 C6 117.80(9)
C4 Cu2 Cu3 53.68(10)
P3 Cu2 Cu3 93.69(4)
P2 Cu2 Cu3 157.99(3)
C6 Cu2 Cu3 53.69(9)
C4 Cu2 Cu1 58.14(10)
P3 Cu2 Cu1 152.62(3)
P2 Cu2 Cu1 96.84(3)
C6 Cu2 Cu1 49.53(9)
Cu3 Cu2 Cu1 61.85(2)
C4 Cu3 C6 93.06(14)
C4 Cu3 P5 107.23(10)
C6 Cu3 P5 116.10(10)
C4 Cu3 P4 121.97(10)
C6 Cu3 P4 106.40(10)
P5 Cu3 P4 111.32(5)
C4 Cu3 Cu2 51.20(10)
C6 Cu3 Cu2 56.31(9)
P5 Cu3 Cu2 151.95(3)
P4 Cu3 Cu2 96.44(4)
C4 Cu3 Cu1 56.47(10)
C6 Cu3 Cu1 49.14(9)
P5 Cu3 Cu1 94.42(4)
P4 Cu3 Cu1 151.73(3)
Cu2 Cu3 Cu1 59.56(3)
C40 P1 C34 104.39(17)
C40 P1 C1 104.45(18)
C34 P1 C1 98.46(17)
C40 P1 Cu1 111.83(13)
C34 P1 Cu1 123.43(13)
C1 P1 Cu1 112.10(13)
C52 P2 C46 106.8(2)
C52 P2 C1 101.40(17)
C46 P2 C1 103.71(17)
C52 P2 Cu2 114.22(14)
C46 P2 Cu2 117.60(13)
C1 P2 Cu2 111.43(13)
C2 P3 C64 103.18(16)
C2 P3 C58 103.89(16)
C64 P3 C58 104.96(16)
C2 P3 Cu2 112.26(12)
C64 P3 Cu2 116.23(11)
C58 P3 Cu2 114.93(12)
C70 P4 C76 103.28(16)
C70 P4 C2 101.73(15)
C76 P4 C2 104.79(16)
C70 P4 Cu3 117.84(12)
C76 P4 Cu3 116.92(12)
C2 P4 Cu3 110.48(12)
C88 P5 C82 104.95(17)
C88 P5 C3 106.11(17)
C82 P5 C3 99.22(16)
C88 P5 Cu3 116.44(12)
C82 P5 Cu3 117.97(12)
C3 P5 Cu3 110.26(12)
C100 P6 C94 102.30(17)
C100 P6 C3 101.81(17)
C94 P6 C3 102.09(16)
C100 P6 Cu1 119.60(12)
C94 P6 Cu1 118.32(12)
C3 P6 Cu1 110.21(12)
C8 N1 C13 127.8(4)
C8 N2 C16 127.9(4)
C25 N3 C9 123.4(4)
C28 N4 C9 122.7(5)
P2 C1 P1 110.43(19)
P3 C2 P4 109.18(17)
P6 C3 P5 110.93(17)
C5 C4 Cu2 145.6(3)
C5 C4 Cu3 134.8(3)
Cu2 C4 Cu3 75.12(12)
C5 C4 Cu1 126.1(3)
Cu2 C4 Cu1 72.33(11)
Cu3 C4 Cu1 73.01(11)
C4 C5 C10 176.6(4)
C7 C6 Cu1 152.3(3)
C7 C6 Cu3 124.4(3)
Cu1 C6 Cu3 76.90(12)
C7 C6 Cu2 127.8(3)
Cu1 C6 Cu2 73.34(11)
Cu3 C6 Cu2 70.00(10)
C6 C7 C22 179.5(4)
C39 C34 C35 118.7(4)
C39 C34 P1 122.6(3)
C35 C34 P1 118.7(3)
C34 C35 C36 120.4(4)
C37 C36 C35 120.6(4)
C36 C37 C38 119.5(4)
C39 C38 C37 120.4(4)
C38 C39 C34 120.4(4)
C45 C40 C41 118.4(3)
C45 C40 P1 118.3(3)
C41 C40 P1 123.3(3)
C40 C45 C44 120.6(4)
C43 C44 C45 120.0(4)
C44 C43 C42 119.7(4)
C41 C42 C43 120.8(4)
C42 C41 C40 120.5(4)
C57 C52 C53 117.6(4)
C57 C52 P2 125.2(4)
C53 C52 P2 116.9(3)
C56 C57 C52 121.0(5)
C55 C56 C57 120.5(6)
C56 C55 C54 120.6(5)
C55 C54 C53 119.0(6)
C52 C53 C54 121.2(5)
C47 C46 C51 118.2(4)
C47 C46 P2 118.0(3)
C51 C46 P2 123.6(3)
C48 C47 C46 121.1(4)
C47 C48 C49 120.0(4)
C50 C49 C48 119.6(4)
C49 C50 C51 121.3(4)
C50 C51 C46 119.7(4)
C65 C64 C69 117.8(3)
C65 C64 P3 124.2(3)
C69 C64 P3 117.5(3)
C64 C65 C66 120.6(4)
C67 C66 C65 120.3(4)
C68 C67 C66 120.0(4)
C67 C68 C69 120.5(4)
C68 C69 C64 120.9(4)
C63 C58 C59 119.3(3)
C63 C58 P3 121.8(3)
C59 C58 P3 118.7(3)
C58 C63 C62 120.0(4)
C61 C62 C63 120.5(4)
C62 C61 C60 120.0(4)
C61 C60 C59 120.2(4)
C60 C59 C58 119.9(4)
C81 C76 C77 118.9(3)
C81 C76 P4 118.6(3)
C77 C76 P4 122.6(3)
C78 C77 C76 120.9(4)
C77 C78 C79 119.7(4)
C80 C79 C78 120.4(4)
C79 C80 C81 120.0(4)
C76 C81 C80 120.1(4)
C71 C70 C75 118.3(3)
C71 C70 P4 120.7(3)
C75 C70 P4 120.8(3)
C70 C71 C72 121.1(4)
C73 C72 C71 119.5(4)
C72 C73 C74 120.6(4)
C73 C74 C75 120.0(4)
C74 C75 C70 120.5(3)
C87 C82 C83 118.1(3)
C87 C82 P5 123.6(3)
C83 C82 P5 118.3(3)
C84 C83 C82 121.2(4)
C85 C84 C83 120.1(4)
C86 C85 C84 120.1(4)
C85 C86 C87 119.4(4)
C82 C87 C86 121.1(4)
C89 C88 C93 119.1(3)
C89 C88 P5 118.0(3)
C93 C88 P5 122.8(3)
C92 C93 C88 119.9(4)
C93 C92 C91 120.5(4)
C90 C91 C92 119.6(4)
C91 C90 C89 119.9(4)
C88 C89 C90 120.9(3)
C105 C100 C101 118.3(4)
C105 C100 P6 122.1(3)
C101 C100 P6 119.5(3)
C100 C105 C104 121.5(4)
C103 C104 C105 119.2(4)
C104 C103 C102 120.7(4)
C103 C102 C101 120.4(4)
C102 C101 C100 119.9(4)
C95 C94 C99 118.3(4)
C95 C94 P6 122.6(3)
C99 C94 P6 119.0(3)
C96 C95 C94 120.3(4)
C97 C96 C95 120.7(4)
C96 C97 C98 119.4(4)
C99 C98 C97 120.4(4)
C98 C99 C94 120.8(4)
C15 C10 C11 116.7(3)
C15 C10 C5 122.1(3)
C11 C10 C5 121.1(3)
C12 C11 C10 120.7(4)
C11 C12 C13 121.4(5)
C14 C13 C12 117.1(4)
C14 C13 N1 125.0(4)
C12 C13 N1 117.4(4)
C13 C14 C15 121.3(4)
C10 C15 C14 121.7(4)
O1 C8 N2 124.3(4)
O1 C8 N1 123.0(4)
N2 C8 N1 112.6(4)
C21 C16 C17 119.1(4)
C21 C16 N2 124.3(3)
C17 C16 N2 116.5(4)
C16 C17 C18 120.8(4)
C19 C18 C17 119.7(4)
C20 C19 C18 119.4(4)
C19 C20 C21 121.2(4)
C16 C21 C20 119.7(4)
C27 C22 C23 117.0(3)
C27 C22 C7 121.7(3)
C23 C22 C7 121.3(3)
C22 C27 C26 120.5(4)
C25 C26 C27 121.2(4)
C24 C25 C26 118.2(4)
C24 C25 N3 124.9(5)
C26 C25 N3 116.7(4)
C25 C24 C23 120.6(4)
C24 C23 C22 122.4(4)
O2 C9 N4 125.4(5)
O2 C9 N3 126.8(5)
N4 C9 N3 107.7(5)
C29 C28 C33 117.9(6)
C29 C28 N4 126.9(5)
C33 C28 N4 115.2(6)
C28 C33 C32 122.4(7)
C31 C32 C33 119.9(7)
C32 C31 C30 118.2(6)
C31 C30 C29 122.1(6)
C28 C29 C30 119.4(6)
C108 O1S C107 114.3(5)
O1S C107 C106 111.0(5)
O1S C108 C109 108.1(6)

loop_
_geom_bond_atom_site_label_1
_geom_bond_atom_site_label_2
_geom_bond_distance
Cu1 C6 2.067(4)
Cu1 P6 2.2770(12)
Cu1 P1 2.2959(13)
Cu1 C4 2.320(4)
Cu1 Cu2 2.6028(10)
Cu1 Cu3 2.6618(9)
Cu2 C4 2.078(4)
Cu2 P3 2.2704(11)
Cu2 P2 2.2749(12)
Cu2 C6 2.282(4)
Cu2 Cu3 2.5769(8)
Cu3 C4 2.148(4)
Cu3 C6 2.210(3)
Cu3 P5 2.2637(11)
Cu3 P4 2.2804(11)
P1 C40 1.821(4)
P1 C34 1.832(4)
P1 C1 1.840(4)
P2 C52 1.815(4)
P2 C46 1.818(4)
P2 C1 1.832(4)
P3 C2 1.819(3)
P3 C64 1.822(4)
P3 C58 1.829(3)
P4 C70 1.829(3)
P4 C76 1.832(3)
P4 C2 1.838(4)
P5 C88 1.824(4)
P5 C82 1.831(4)
P5 C3 1.836(4)
P6 C100 1.819(4)
P6 C94 1.834(4)
P6 C3 1.835(4)
O1 C8 1.193(5)
O2 C9 1.192(6)
N1 C8 1.369(5)
N1 C13 1.395(5)
N2 C8 1.356(5)
N2 C16 1.398(5)
N3 C25 1.398(5)
N3 C9 1.478(7)
N4 C28 1.406(7)
N4 C9 1.407(6)
C4 C5 1.200(5)
C5 C10 1.437(5)
C6 C7 1.201(5)
C7 C22 1.443(5)
C34 C39 1.387(5)
C34 C35 1.389(5)
C35 C36 1.393(6)
C36 C37 1.358(6)
C37 C38 1.391(7)
C38 C39 1.379(6)
C40 C45 1.384(5)
C40 C41 1.401(5)
C45 C44 1.393(5)
C44 C43 1.374(6)
C43 C42 1.379(6)
C42 C41 1.368(6)
C52 C57 1.392(6)
C52 C53 1.393(6)
C57 C56 1.382(7)
C56 C55 1.357(9)
C55 C54 1.383(9)
C54 C53 1.395(6)
C46 C47 1.383(5)
C46 C51 1.410(5)
C47 C48 1.382(5)
C48 C49 1.385(6)
C49 C50 1.362(6)
C50 C51 1.383(6)
C64 C65 1.390(5)
C64 C69 1.398(5)
C65 C66 1.394(5)
C66 C67 1.374(6)
C67 C68 1.363(6)
C68 C69 1.387(5)
C58 C63 1.376(5)
C58 C59 1.386(5)
C63 C62 1.384(5)
C62 C61 1.357(6)
C61 C60 1.374(6)
C60 C59 1.378(5)
C76 C81 1.380(5)
C76 C77 1.382(5)
C77 C78 1.374(5)
C78 C79 1.380(6)
C79 C80 1.359(6)
C80 C81 1.395(5)
C70 C71 1.385(5)
C70 C75 1.400(5)
C71 C72 1.396(5)
C72 C73 1.374(6)
C73 C74 1.377(5)
C74 C75 1.388(5)
C82 C87 1.379(5)
C82 C83 1.382(5)
C83 C84 1.377(5)
C84 C85 1.375(6)
C85 C86 1.370(6)
C86 C87 1.398(5)
C88 C89 1.377(5)
C88 C93 1.392(5)
C93 C92 1.381(5)
C92 C91 1.392(6)
C91 C90 1.370(5)
C90 C89 1.392(5)
C100 C105 1.387(5)
C100 C101 1.398(5)
C105 C104 1.394(6)
C104 C103 1.367(6)
C103 C102 1.377(6)
C102 C101 1.390(5)
C94 C95 1.385(5)
C94 C99 1.389(5)
C95 C96 1.384(6)
C96 C97 1.368(6)
C97 C98 1.376(6)
C98 C99 1.372(5)
C10 C15 1.376(5)
C10 C11 1.397(6)
C11 C12 1.375(6)
C12 C13 1.393(6)
C13 C14 1.357(6)
C14 C15 1.390(5)
C16 C21 1.385(6)
C16 C17 1.386(5)
C17 C18 1.389(5)
C18 C19 1.381(6)
C19 C20 1.377(6)
C20 C21 1.385(5)
C22 C27 1.383(5)
C22 C23 1.393(5)
C27 C26 1.392(6)
C26 C25 1.391(7)
C25 C24 1.363(6)
C24 C23 1.374(5)
C28 C29 1.341(8)
C28 C33 1.366(7)
C33 C32 1.376(7)
C32 C31 1.341(9)
C31 C30 1.353(8)
C30 C29 1.398(7)
O1S C108 1.368(7)
O1S C107 1.423(7)
C106 C107 1.495(8)
C108 C109 1.507(10)

loop_
_geom_hbond_atom_site_label_D
_geom_hbond_atom_site_label_H
_geom_hbond_atom_site_label_A
_geom_hbond_distance_DH
_geom_hbond_distance_HA
_geom_hbond_distance_DA
_geom_hbond_angle_DHA
_geom_hbond_site_symmetry_A
N1 H1A F1 0.88 1.96 2.784(5) 154.5 1_545
N2 H2A F1 0.88 1.93 2.760(5) 157.0 1_545
N3 H3A F1 0.88 2.00 2.720(5) 138.4 .
N4 H4A F1 0.88 1.95 2.757(6) 151.8 .
C14 H14 O1 0.95 2.25 2.856(5) 120.6 .
C21 H21 O1 0.95 2.26 2.862(5) 120.4 .
C24 H24 O2 0.95 2.32 2.952(5) 123.8 .
C29 H29 O2 0.95 2.32 2.875(6) 117.0 .
